data_7700314
loop_
_publ_author_name
'Feng, Zhijun'
'Huang, Zeming'
'Wang, Shaowu'
'Wei, Yun'
'Zhou, Shuangliu'
'Zhu, Xiancui'

_publ_section_title
;
 Synthesis and characterization of 2-t-butylimino-functionalized indolyl
 rare-earth metal amido complexes for the catalytic addition of terminal
 alkynes to carbodiimides: the dimeric complexes with the alkynide species
 in the \m-\h<sup>1</sup>:\h<sup>2</sup> bonding modes.
;
_journal_issue 29
_journal_name_full 'Dalton transactions (Cambridge, England : 2003)'
_journal_page_first 11094
_journal_page_last 11102
_journal_paper_doi 10.1039/c9dt01582e
_journal_volume 48
_journal_year 2019
_chemical_formula_moiety 'C25 H51 Er N4 Si4'
_chemical_formula_sum 'C25 H51 Er N4 Si4'
_chemical_formula_weight 687.31
_space_group_crystal_system monoclinic
_space_group_IT_number 14
_space_group_name_Hall '-P 2ybc'
_space_group_name_H-M_alt 'P 1 21/c 1'
_symmetry_space_group_name_Hall '-P 2ybc'
_symmetry_space_group_name_H-M 'P 1 21/c 1'
_atom_sites_solution_hydrogens geom
_audit_creation_date 2019-02-10
_audit_creation_method
;
Olex2 1.2
(compiled 2018.05.29 svn.r3508 for OlexSys, GUI svn.r5506)
;
_audit_update_record
;
2019-02-10 deposited with the CCDC.    2019-06-18 downloaded from the CCDC.
;
_cell_angle_alpha 90
_cell_angle_beta 109.1190(10)
_cell_angle_gamma 90
_cell_formula_units_Z 4
_cell_length_a 18.1565(16)
_cell_length_b 11.6742(10)
_cell_length_c 17.3053(15)
_cell_measurement_reflns_used 9879
_cell_measurement_temperature 293(2)
_cell_measurement_theta_max 27.639
_cell_measurement_theta_min 2.383
_cell_volume 3465.7(5)
_computing_cell_refinement 'SAINT v7.34A (Bruker, 200?)'
_computing_data_collection 'SAINT v7.34A (Bruker, 200?)'
_computing_data_reduction 'SAINT v7.34A (Bruker, 200?)'
_computing_molecular_graphics 'Olex2 (Dolomanov et al., 2009)'
_computing_publication_material 'Olex2 (Dolomanov et al., 2009)'
_computing_structure_refinement 'ShelXL (Sheldrick, 2015)'
_computing_structure_solution 'SHELXS-97 (Sheldrick, 1990)'
_diffrn_ambient_temperature 293.15
_diffrn_measured_fraction_theta_full 0.999
_diffrn_measured_fraction_theta_max 0.994
_diffrn_measurement_device_type 'CCD area detector'
_diffrn_measurement_method 'phi and omega scans'
_diffrn_radiation_monochromator graphite
_diffrn_radiation_type MoK\a
_diffrn_radiation_wavelength 0.71073
_diffrn_reflns_av_R_equivalents 0.0326
_diffrn_reflns_av_unetI/netI 0.0295
_diffrn_reflns_Laue_measured_fraction_full 0.999
_diffrn_reflns_Laue_measured_fraction_max 0.994
_diffrn_reflns_limit_h_max 23
_diffrn_reflns_limit_h_min -23
_diffrn_reflns_limit_k_max 15
_diffrn_reflns_limit_k_min -15
_diffrn_reflns_limit_l_max 22
_diffrn_reflns_limit_l_min -22
_diffrn_reflns_number 29320
_diffrn_reflns_point_group_measured_fraction_full 0.999
_diffrn_reflns_point_group_measured_fraction_max 0.994
_diffrn_reflns_theta_full 25.242
_diffrn_reflns_theta_max 27.679
_diffrn_reflns_theta_min 2.110
_exptl_absorpt_coefficient_mu 2.578
_exptl_absorpt_correction_type none
_exptl_crystal_colour pink
_exptl_crystal_colour_primary pink
_exptl_crystal_density_diffrn 1.317
_exptl_crystal_density_method 'not measured'
_exptl_crystal_description block
_exptl_crystal_F_000 1412
_exptl_crystal_size_max 0.17
_exptl_crystal_size_mid 0.15
_exptl_crystal_size_min 0.14
_refine_diff_density_max 0.755
_refine_diff_density_min -1.232
_refine_diff_density_rms 0.099
_refine_ls_extinction_method none
_refine_ls_goodness_of_fit_ref 1.031
_refine_ls_hydrogen_treatment constr
_refine_ls_matrix_type full
_refine_ls_number_parameters 322
_refine_ls_number_reflns 8062
_refine_ls_number_restraints 6
_refine_ls_restrained_S_all 1.032
_refine_ls_R_factor_all 0.0356
_refine_ls_R_factor_gt 0.0285
_refine_ls_shift/su_max 0.003
_refine_ls_shift/su_mean 0.000
_refine_ls_structure_factor_coef Fsqd
_refine_ls_weighting_details 'w=1/[\s^2^(Fo^2^)+(0.0352P)^2^+2.0554P] where P=(Fo^2^+2Fc^2^)/3'
_refine_ls_weighting_scheme calc
_refine_ls_wR_factor_gt 0.0700
_refine_ls_wR_factor_ref 0.0744
_reflns_Friedel_coverage 0.000
_reflns_number_gt 6944
_reflns_number_total 8062
_reflns_threshold_expression 'I > 2\s(I)'
_cod_data_source_file c9dt01582e2.cif
_cod_data_source_block 111213a
_cod_depositor_comments 'Adding full bibliography for 7700314--7700321.cif.'
_cod_database_code 7700314
_shelx_shelxl_version_number 2018/3
_shelx_space_group_comment
;
The symmetry employed for this shelxl refinement is uniquely defined
by the following loop, which should always be used as a source of
symmetry information in preference to the above space-group names.
They are only intended as comments.
;
_shelx_estimated_absorpt_t_max 0.714
_shelx_estimated_absorpt_t_min 0.668
_olex2_refinement_description
;
1. Fixed Uiso
 At 1.2 times of:
  All C(H) groups
 At 1.5 times of:
  All C(H,H,H) groups
2. Uiso/Uaniso restraints and constraints
Uanis(C13) \\sim Ueq: with sigma of 0.01 and sigma for terminal atoms of 0.02
3.a Aromatic/amide H refined with riding coordinates:
 C2(H2), C4(H4), C5(H5), C6(H6), C7(H7), C9(H9)
3.b Idealised Me refined as rotating group:
 C11(H11A,H11B,H11C), C12(H12A,H12B,H12C), C13(H13A,H13B,H13C), C14(H14A,H14B,
 H14C), C15(H15A,H15B,H15C), C16(H16A,H16B,H16C), C17(H17A,H17B,H17C), C18(H18A,
 H18B,H18C), C19(H19A,H19B,H19C), C20(H20A,H20B,H20C), C21(H21A,H21B,H21C),
 C22(H22A,H22B,H22C), C23(H23A,H23B,H23C), C24(H24A,H24B,H24C), C25(H25A,H25B,
 H25C)
;
_olex2_submission_special_instructions 'No special instructions were received'

loop_
_space_group_symop_operation_xyz
'x, y, z'
'-x, y+1/2, -z+1/2'
'-x, -y, -z'
'x, -y-1/2, z-1/2'

loop_
_atom_site_label
_atom_site_type_symbol
_atom_site_fract_x
_atom_site_fract_y
_atom_site_fract_z
_atom_site_U_iso_or_equiv
_atom_site_adp_type
_atom_site_occupancy
_atom_site_site_symmetry_order
_atom_site_calc_flag
_atom_site_refinement_flags_posn
_atom_site_refinement_flags_adp
C1 C 0.93821(18) 0.5191(2) 0.34926(19) 0.0468(7) Uani 1 1 d . .
C2 C 1.0025(2) 0.4722(3) 0.4067(2) 0.0589(8) Uani 1 1 d . .
H2 H 1.048669 0.509719 0.434916 0.071 Uiso 1 1 calc R .
C3 C 0.98494(18) 0.3570(3) 0.41448(19) 0.0524(7) Uani 1 1 d . .
C4 C 1.0248(2) 0.2653(3) 0.4627(2) 0.0677(9) Uani 1 1 d . .
H4 H 1.074886 0.275667 0.499261 0.081 Uiso 1 1 calc R .
C5 C 0.9896(2) 0.1616(3) 0.4556(2) 0.0722(10) Uani 1 1 d . .
H5 H 1.015837 0.100854 0.487748 0.087 Uiso 1 1 calc R .
C6 C 0.9147(2) 0.1445(3) 0.4009(2) 0.0726(10) Uani 1 1 d . .
H6 H 0.892129 0.072313 0.396915 0.087 Uiso 1 1 calc R .
C7 C 0.8733(2) 0.2319(3) 0.3525(2) 0.0637(9) Uani 1 1 d . .
H7 H 0.823376 0.219677 0.316114 0.076 Uiso 1 1 calc R .
C8 C 0.90856(17) 0.3396(2) 0.35955(17) 0.0456(6) Uani 1 1 d . .
C9 C 0.92871(19) 0.6350(3) 0.32135(19) 0.0526(7) Uani 1 1 d . .
H9 H 0.969467 0.686104 0.343455 0.063 Uiso 1 1 calc R .
C10 C 0.8610(2) 0.7970(3) 0.2463(2) 0.0614(8) Uani 1 1 d . .
C11 C 0.9384(3) 0.8594(4) 0.2701(3) 0.1021(16) Uani 1 1 d . .
H11A H 0.962567 0.856698 0.328368 0.153 Uiso 1 1 calc GR .
H11B H 0.929900 0.937725 0.252567 0.153 Uiso 1 1 calc GR .
H11C H 0.971806 0.823222 0.244293 0.153 Uiso 1 1 calc GR .
C12 C 0.8122(3) 0.8508(4) 0.2947(3) 0.1005(15) Uani 1 1 d . .
H12A H 0.763269 0.811306 0.281929 0.151 Uiso 1 1 calc GR .
H12B H 0.802958 0.930085 0.280144 0.151 Uiso 1 1 calc GR .
H12C H 0.839926 0.844446 0.352225 0.151 Uiso 1 1 calc GR .
C13 C 0.8187(4) 0.8079(4) 0.1563(3) 0.121(2) Uani 1 1 d . U
H13A H 0.846900 0.767428 0.126567 0.181 Uiso 1 1 calc GR .
H13B H 0.814864 0.887351 0.141111 0.181 Uiso 1 1 calc GR .
H13C H 0.767402 0.776012 0.143545 0.181 Uiso 1 1 calc GR .
C14 C 0.7731(3) 0.5172(5) 0.4372(3) 0.1020(18) Uani 1 1 d . .
H14A H 0.771585 0.438409 0.420861 0.153 Uiso 1 1 calc GR .
H14B H 0.776676 0.521322 0.493691 0.153 Uiso 1 1 calc GR .
H14C H 0.817760 0.553851 0.429924 0.153 Uiso 1 1 calc GR .
C15 C 0.6876(5) 0.7394(5) 0.4144(4) 0.154(3) Uani 1 1 d . .
H15A H 0.736643 0.773289 0.417424 0.230 Uiso 1 1 calc GR .
H15B H 0.683072 0.736740 0.468140 0.230 Uiso 1 1 calc GR .
H15C H 0.645856 0.784398 0.379116 0.230 Uiso 1 1 calc GR .
C16 C 0.5989(4) 0.5207(5) 0.3933(4) 0.124(2) Uani 1 1 d . .
H16A H 0.551459 0.559185 0.363246 0.186 Uiso 1 1 calc GR .
H16B H 0.606101 0.524440 0.450747 0.186 Uiso 1 1 calc GR .
H16C H 0.596087 0.442044 0.376466 0.186 Uiso 1 1 calc GR .
C17 C 0.5770(3) 0.7901(4) 0.1992(4) 0.1170(19) Uani 1 1 d . .
H17A H 0.556695 0.801137 0.243410 0.176 Uiso 1 1 calc GR .
H17B H 0.538921 0.814074 0.148873 0.176 Uiso 1 1 calc GR .
H17C H 0.623635 0.834564 0.209017 0.176 Uiso 1 1 calc GR .
C18 C 0.5073(2) 0.5555(5) 0.1744(3) 0.0965(14) Uani 1 1 d . .
H18A H 0.516129 0.475368 0.168522 0.145 Uiso 1 1 calc GR .
H18B H 0.468964 0.583220 0.125357 0.145 Uiso 1 1 calc GR .
H18C H 0.488960 0.566663 0.219914 0.145 Uiso 1 1 calc GR .
C19 C 0.6260(2) 0.6180(4) 0.0953(2) 0.0834(13) Uani 1 1 d . .
H19A H 0.669443 0.666473 0.098013 0.125 Uiso 1 1 calc GR .
H19B H 0.582076 0.639135 0.048877 0.125 Uiso 1 1 calc GR .
H19C H 0.639546 0.539618 0.089925 0.125 Uiso 1 1 calc GR .
C20 C 0.6424(3) 0.2756(4) 0.2509(3) 0.0844(12) Uani 1 1 d . .
H20A H 0.689456 0.263794 0.295963 0.127 Uiso 1 1 calc GR .
H20B H 0.604436 0.219244 0.252608 0.127 Uiso 1 1 calc GR .
H20C H 0.622335 0.350783 0.254582 0.127 Uiso 1 1 calc GR .
C21 C 0.5698(2) 0.2777(4) 0.0667(3) 0.0942(14) Uani 1 1 d . .
H21A H 0.553262 0.356254 0.062508 0.141 Uiso 1 1 calc GR .
H21B H 0.530601 0.230313 0.076710 0.141 Uiso 1 1 calc GR .
H21C H 0.577294 0.254551 0.016622 0.141 Uiso 1 1 calc GR .
C22 C 0.6967(3) 0.1118(4) 0.1467(3) 0.1045(16) Uani 1 1 d . .
H22A H 0.702120 0.099304 0.094019 0.157 Uiso 1 1 calc GR .
H22B H 0.659107 0.059134 0.154431 0.157 Uiso 1 1 calc GR .
H22C H 0.746118 0.099697 0.188536 0.157 Uiso 1 1 calc GR .
C23 C 0.8404(3) 0.4951(3) 0.0980(3) 0.0790(12) Uani 1 1 d . .
H23A H 0.805917 0.559411 0.091595 0.119 Uiso 1 1 calc GR .
H23B H 0.866539 0.499412 0.058051 0.119 Uiso 1 1 calc GR .
H23C H 0.878214 0.496282 0.151885 0.119 Uiso 1 1 calc GR .
C24 C 0.7200(3) 0.3539(5) -0.0261(2) 0.1055(18) Uani 1 1 d . .
H24A H 0.688523 0.285985 -0.035970 0.158 Uiso 1 1 calc GR .
H24B H 0.752470 0.353217 -0.060155 0.158 Uiso 1 1 calc GR .
H24C H 0.686968 0.420217 -0.038537 0.158 Uiso 1 1 calc GR .
C25 C 0.8555(3) 0.2403(4) 0.1021(3) 0.0970(15) Uani 1 1 d . .
H25A H 0.885206 0.237371 0.159269 0.146 Uiso 1 1 calc GR .
H25B H 0.889809 0.254097 0.071083 0.146 Uiso 1 1 calc GR .
H25C H 0.828980 0.168726 0.085585 0.146 Uiso 1 1 calc GR .
Er1 Er 0.76839(2) 0.51430(2) 0.22917(2) 0.04119(5) Uani 1 1 d . .
N1 N 0.87883(13) 0.4399(2) 0.31929(14) 0.0448(5) Uani 1 1 d . .
N2 N 0.86656(14) 0.6717(2) 0.26722(15) 0.0476(5) Uani 1 1 d . .
N3 N 0.67668(14) 0.5858(2) 0.27204(15) 0.0494(6) Uani 1 1 d . .
N4 N 0.73162(13) 0.3625(2) 0.15085(14) 0.0468(5) Uani 1 1 d . .
Si1 Si 0.68239(6) 0.59133(10) 0.37304(6) 0.0657(3) Uani 1 1 d . .
Si2 Si 0.59986(6) 0.63528(9) 0.19227(7) 0.0643(3) Uani 1 1 d . .
Si3 Si 0.66341(6) 0.26210(8) 0.15311(6) 0.0591(2) Uani 1 1 d . .
Si4 Si 0.78248(5) 0.35840(9) 0.08335(6) 0.0585(2) Uani 1 1 d . .

loop_
_atom_site_aniso_label
_atom_site_aniso_U_11
_atom_site_aniso_U_22
_atom_site_aniso_U_33
_atom_site_aniso_U_23
_atom_site_aniso_U_13
_atom_site_aniso_U_12
C1 0.0406(16) 0.0432(15) 0.0503(16) 0.0033(12) 0.0062(13) 0.0004(12)
C2 0.0398(17) 0.0537(18) 0.068(2) 0.0081(15) -0.0026(15) -0.0043(14)
C3 0.0441(17) 0.0503(17) 0.0561(17) 0.0030(13) 0.0073(13) 0.0058(13)
C4 0.055(2) 0.062(2) 0.073(2) 0.0142(17) 0.0038(17) 0.0086(17)
C5 0.077(3) 0.052(2) 0.079(2) 0.0168(18) 0.015(2) 0.0171(18)
C6 0.084(3) 0.0417(18) 0.089(3) 0.0031(17) 0.025(2) -0.0003(18)
C7 0.059(2) 0.0479(18) 0.074(2) -0.0003(16) 0.0093(17) -0.0047(15)
C8 0.0442(16) 0.0426(15) 0.0479(15) -0.0022(12) 0.0123(12) 0.0053(12)
C9 0.0499(18) 0.0451(16) 0.0593(18) 0.0029(13) 0.0130(14) -0.0055(13)
C10 0.064(2) 0.0435(16) 0.069(2) 0.0142(15) 0.0107(17) 0.0036(15)
C11 0.097(3) 0.065(3) 0.133(4) 0.034(3) 0.023(3) -0.016(2)
C12 0.127(4) 0.050(2) 0.127(4) 0.003(2) 0.047(3) 0.019(3)
C13 0.179(5) 0.069(3) 0.075(3) 0.022(2) -0.012(3) 0.005(3)
C14 0.094(4) 0.158(5) 0.048(2) 0.004(2) 0.015(2) 0.016(3)
C15 0.275(9) 0.106(4) 0.108(4) -0.032(3) 0.102(5) 0.013(5)
C16 0.093(4) 0.205(7) 0.092(4) 0.012(4) 0.054(3) -0.020(4)
C17 0.092(4) 0.082(3) 0.162(5) 0.012(3) 0.021(3) 0.044(3)
C18 0.048(2) 0.131(4) 0.103(3) 0.008(3) 0.016(2) 0.011(3)
C19 0.065(2) 0.111(3) 0.066(2) 0.033(2) 0.0121(19) 0.024(2)
C20 0.081(3) 0.091(3) 0.083(3) 0.012(2) 0.031(2) -0.014(2)
C21 0.057(2) 0.106(4) 0.095(3) 0.004(3) -0.008(2) -0.024(2)
C22 0.120(4) 0.054(2) 0.135(4) -0.009(3) 0.035(3) -0.010(3)
C23 0.080(3) 0.088(3) 0.083(3) -0.014(2) 0.047(3) -0.016(2)
C24 0.081(3) 0.175(5) 0.057(2) -0.028(3) 0.018(2) -0.002(3)
C25 0.064(3) 0.098(3) 0.130(4) -0.026(3) 0.033(3) 0.017(2)
Er1 0.03428(8) 0.04308(8) 0.04260(8) -0.00108(5) 0.00768(5) 0.00399(5)
N1 0.0386(12) 0.0396(12) 0.0503(13) -0.0004(10) 0.0066(10) 0.0007(10)
N2 0.0498(14) 0.0404(12) 0.0498(13) 0.0044(10) 0.0126(11) 0.0017(11)
N3 0.0431(13) 0.0509(14) 0.0552(14) 0.0032(11) 0.0177(11) 0.0109(11)
N4 0.0369(12) 0.0527(14) 0.0456(12) -0.0035(10) 0.0065(10) 0.0044(10)
Si1 0.0693(6) 0.0780(7) 0.0578(5) -0.0040(5) 0.0320(5) 0.0053(5)
Si2 0.0457(5) 0.0695(6) 0.0751(6) 0.0113(5) 0.0163(5) 0.0209(5)
Si3 0.0510(5) 0.0541(5) 0.0617(5) 0.0014(4) 0.0043(4) -0.0066(4)
Si4 0.0458(5) 0.0703(6) 0.0569(5) -0.0184(4) 0.0134(4) 0.0038(4)

loop_
_atom_type_symbol
_atom_type_description
_atom_type_scat_dispersion_real
_atom_type_scat_dispersion_imag
_atom_type_scat_source
C C 0.0033 0.0016 'International Tables Vol C Tables 4.2.6.8 and 6.1.1.4'
H H 0.0000 0.0000 'International Tables Vol C Tables 4.2.6.8 and 6.1.1.4'
Er Er -0.2586 4.9576 'International Tables Vol C Tables 4.2.6.8 and 6.1.1.4'
N N 0.0061 0.0033 'International Tables Vol C Tables 4.2.6.8 and 6.1.1.4'
Si Si 0.0817 0.0704 'International Tables Vol C Tables 4.2.6.8 and 6.1.1.4'

loop_
_geom_angle_atom_site_label_1
_geom_angle_atom_site_label_2
_geom_angle_atom_site_label_3
_geom_angle
C2 C1 C9 127.0(3)
C2 C1 N1 112.1(3)
N1 C1 C9 120.8(3)
C1 C2 H2 126.7
C1 C2 C3 106.6(3)
C3 C2 H2 126.7
C2 C3 C4 134.5(3)
C2 C3 C8 106.1(3)
C4 C3 C8 119.4(3)
C3 C4 H4 120.3
C5 C4 C3 119.4(3)
C5 C4 H4 120.3
C4 C5 H5 119.5
C4 C5 C6 121.0(3)
C6 C5 H5 119.5
C5 C6 H6 119.2
C7 C6 C5 121.6(3)
C7 C6 H6 119.2
C6 C7 H7 121.0
C6 C7 C8 118.1(3)
C8 C7 H7 121.0
C7 C8 C3 120.5(3)
N1 C8 C3 110.7(3)
N1 C8 C7 128.8(3)
C1 C9 H9 118.5
N2 C9 C1 123.0(3)
N2 C9 H9 118.5
C11 C10 C12 107.7(4)
C13 C10 C11 110.7(4)
C13 C10 C12 109.9(4)
C13 C10 N2 107.7(3)
N2 C10 C11 114.8(3)
N2 C10 C12 105.8(3)
C10 C11 H11A 109.5
C10 C11 H11B 109.5
C10 C11 H11C 109.5
H11A C11 H11B 109.5
H11A C11 H11C 109.5
H11B C11 H11C 109.5
C10 C12 H12A 109.5
C10 C12 H12B 109.5
C10 C12 H12C 109.5
H12A C12 H12B 109.5
H12A C12 H12C 109.5
H12B C12 H12C 109.5
C10 C13 H13A 109.5
C10 C13 H13B 109.5
C10 C13 H13C 109.5
H13A C13 H13B 109.5
H13A C13 H13C 109.5
H13B C13 H13C 109.5
H14A C14 H14B 109.5
H14A C14 H14C 109.5
H14B C14 H14C 109.5
Si1 C14 H14A 109.5
Si1 C14 H14B 109.5
Si1 C14 H14C 109.5
H15A C15 H15B 109.5
H15A C15 H15C 109.5
H15B C15 H15C 109.5
Si1 C15 H15A 109.5
Si1 C15 H15B 109.5
Si1 C15 H15C 109.5
H16A C16 H16B 109.5
H16A C16 H16C 109.5
H16B C16 H16C 109.5
Si1 C16 H16A 109.5
Si1 C16 H16B 109.5
Si1 C16 H16C 109.5
H17A C17 H17B 109.5
H17A C17 H17C 109.5
H17B C17 H17C 109.5
Si2 C17 H17A 109.5
Si2 C17 H17B 109.5
Si2 C17 H17C 109.5
H18A C18 H18B 109.5
H18A C18 H18C 109.5
H18B C18 H18C 109.5
Si2 C18 H18A 109.5
Si2 C18 H18B 109.5
Si2 C18 H18C 109.5
H19A C19 H19B 109.5
H19A C19 H19C 109.5
H19B C19 H19C 109.5
Si2 C19 H19A 109.5
Si2 C19 H19B 109.5
Si2 C19 H19C 109.5
H20A C20 H20B 109.5
H20A C20 H20C 109.5
H20B C20 H20C 109.5
Si3 C20 H20A 109.5
Si3 C20 H20B 109.5
Si3 C20 H20C 109.5
H21A C21 H21B 109.5
H21A C21 H21C 109.5
H21B C21 H21C 109.5
Si3 C21 H21A 109.5
Si3 C21 H21B 109.5
Si3 C21 H21C 109.5
H22A C22 H22B 109.5
H22A C22 H22C 109.5
H22B C22 H22C 109.5
Si3 C22 H22A 109.5
Si3 C22 H22B 109.5
Si3 C22 H22C 109.5
H23A C23 H23B 109.5
H23A C23 H23C 109.5
H23B C23 H23C 109.5
Si4 C23 H23A 109.5
Si4 C23 H23B 109.5
Si4 C23 H23C 109.5
H24A C24 H24B 109.5
H24A C24 H24C 109.5
H24B C24 H24C 109.5
Si4 C24 H24A 109.5
Si4 C24 H24B 109.5
Si4 C24 H24C 109.5
H25A C25 H25B 109.5
H25A C25 H25C 109.5
H25B C25 H25C 109.5
Si4 C25 H25A 109.5
Si4 C25 H25B 109.5
Si4 C25 H25C 109.5
N1 Er1 N2 72.94(8)
N3 Er1 N1 120.63(9)
N3 Er1 N2 100.73(9)
N4 Er1 N1 97.86(8)
N4 Er1 N2 143.46(8)
N4 Er1 N3 113.81(9)
C1 N1 Er1 113.91(18)
C8 N1 C1 104.5(2)
C8 N1 Er1 141.6(2)
C9 N2 C10 118.4(3)
C9 N2 Er1 109.20(19)
C10 N2 Er1 131.91(19)
Si1 N3 Er1 123.91(13)
Si2 N3 Er1 111.33(12)
Si2 N3 Si1 124.76(15)
Si3 N4 Er1 127.81(13)
Si4 N4 Er1 108.72(13)
Si4 N4 Si3 123.47(15)
C15 Si1 C14 106.1(3)
C16 Si1 C14 107.3(3)
C16 Si1 C15 106.3(3)
N3 Si1 C14 109.53(17)
N3 Si1 C15 113.9(2)
N3 Si1 C16 113.2(2)
C17 Si2 C19 106.6(2)
C18 Si2 C17 106.7(2)
C18 Si2 C19 105.9(2)
N3 Si2 C17 114.5(2)
N3 Si2 C18 114.82(19)
N3 Si2 C19 107.70(14)
C20 Si3 C21 108.4(2)
C20 Si3 C22 107.5(2)
C21 Si3 C22 105.7(2)
N4 Si3 C20 109.14(16)
N4 Si3 C21 112.94(17)
N4 Si3 C22 112.96(19)
C24 Si4 C23 106.7(3)
C24 Si4 C25 108.5(2)
C25 Si4 C23 105.6(2)
N4 Si4 C23 106.65(16)
N4 Si4 C24 114.22(16)
N4 Si4 C25 114.4(2)

loop_
_geom_bond_atom_site_label_1
_geom_bond_atom_site_label_2
_geom_bond_distance
C1 C2 1.375(4)
C1 C9 1.428(4)
C1 N1 1.386(4)
C2 H2 0.9300
C2 C3 1.399(4)
C3 C4 1.403(4)
C3 C8 1.416(4)
C4 H4 0.9300
C4 C5 1.356(5)
C5 H5 0.9300
C5 C6 1.394(5)
C6 H6 0.9300
C6 C7 1.377(5)
C7 H7 0.9300
C7 C8 1.398(4)
C8 N1 1.378(4)
C9 H9 0.9300
C9 N2 1.282(4)
C10 C11 1.516(5)
C10 C12 1.539(6)
C10 C13 1.500(5)
C10 N2 1.502(4)
C11 H11A 0.9600
C11 H11B 0.9600
C11 H11C 0.9600
C12 H12A 0.9600
C12 H12B 0.9600
C12 H12C 0.9600
C13 H13A 0.9600
C13 H13B 0.9600
C13 H13C 0.9600
C14 H14A 0.9600
C14 H14B 0.9600
C14 H14C 0.9600
C14 Si1 1.870(5)
C15 H15A 0.9600
C15 H15B 0.9600
C15 H15C 0.9600
C15 Si1 1.861(5)
C16 H16A 0.9600
C16 H16B 0.9600
C16 H16C 0.9600
C16 Si1 1.857(5)
C17 H17A 0.9600
C17 H17B 0.9600
C17 H17C 0.9600
C17 Si2 1.867(5)
C18 H18A 0.9600
C18 H18B 0.9600
C18 H18C 0.9600
C18 Si2 1.856(5)
C19 H19A 0.9600
C19 H19B 0.9600
C19 H19C 0.9600
C19 Si2 1.898(4)
C20 H20A 0.9600
C20 H20B 0.9600
C20 H20C 0.9600
C20 Si3 1.860(4)
C21 H21A 0.9600
C21 H21B 0.9600
C21 H21C 0.9600
C21 Si3 1.869(4)
C22 H22A 0.9600
C22 H22B 0.9600
C22 H22C 0.9600
C22 Si3 1.872(4)
C23 H23A 0.9600
C23 H23B 0.9600
C23 H23C 0.9600
C23 Si4 1.882(4)
C24 H24A 0.9600
C24 H24B 0.9600
C24 H24C 0.9600
C24 Si4 1.862(4)
C25 H25A 0.9600
C25 H25B 0.9600
C25 H25C 0.9600
C25 Si4 1.866(4)
Er1 N1 2.271(2)
Er1 N2 2.493(2)
Er1 N3 2.197(2)
Er1 N4 2.197(2)
N3 Si1 1.718(3)
N3 Si2 1.710(3)
N4 Si3 1.715(3)
N4 Si4 1.711(3)

loop_
_geom_torsion_atom_site_label_1
_geom_torsion_atom_site_label_2
_geom_torsion_atom_site_label_3
_geom_torsion_atom_site_label_4
_geom_torsion
C1 C2 C3 C4 -179.0(4)
C1 C2 C3 C8 0.0(4)
C1 C9 N2 C10 176.2(3)
C1 C9 N2 Er1 3.4(4)
C2 C1 C9 N2 179.9(3)
C2 C1 N1 C8 -0.7(4)
C2 C1 N1 Er1 176.8(2)
C2 C3 C4 C5 179.2(4)
C2 C3 C8 C7 180.0(3)
C2 C3 C8 N1 -0.5(4)
C3 C4 C5 C6 0.3(6)
C3 C8 N1 C1 0.8(3)
C3 C8 N1 Er1 -175.7(2)
C4 C3 C8 C7 -0.8(5)
C4 C3 C8 N1 178.7(3)
C4 C5 C6 C7 -0.5(6)
C5 C6 C7 C8 0.0(6)
C6 C7 C8 C3 0.7(5)
C6 C7 C8 N1 -178.7(3)
C7 C8 N1 C1 -179.8(3)
C7 C8 N1 Er1 3.8(5)
C8 C3 C4 C5 0.3(5)
C9 C1 C2 C3 179.6(3)
C9 C1 N1 C8 -179.9(3)
C9 C1 N1 Er1 -2.4(4)
C11 C10 N2 C9 19.4(5)
C11 C10 N2 Er1 -169.8(3)
C12 C10 N2 C9 -99.2(4)
C12 C10 N2 Er1 71.6(4)
C13 C10 N2 C9 143.3(4)
C13 C10 N2 Er1 -45.9(5)
Er1 N3 Si1 C14 -4.7(3)
Er1 N3 Si1 C15 113.9(3)
Er1 N3 Si1 C16 -124.4(3)
Er1 N3 Si2 C17 -121.9(2)
Er1 N3 Si2 C18 114.1(2)
Er1 N3 Si2 C19 -3.6(2)
Er1 N4 Si3 C20 -15.6(2)
Er1 N4 Si3 C21 105.0(2)
Er1 N4 Si3 C22 -135.0(2)
Er1 N4 Si4 C23 -6.0(2)
Er1 N4 Si4 C24 -123.7(2)
Er1 N4 Si4 C25 110.41(19)
N1 C1 C2 C3 0.4(4)
N1 C1 C9 N2 -1.0(5)
Si1 N3 Si2 C17 57.8(3)
Si1 N3 Si2 C18 -66.2(3)
Si1 N3 Si2 C19 176.2(2)
Si2 N3 Si1 C14 175.7(2)
Si2 N3 Si1 C15 -65.7(3)
Si2 N3 Si1 C16 55.9(3)
Si3 N4 Si4 C23 173.6(2)
Si3 N4 Si4 C24 56.0(3)
Si3 N4 Si4 C25 -70.0(2)
Si4 N4 Si3 C20 164.9(2)
Si4 N4 Si3 C21 -74.5(3)
Si4 N4 Si3 C22 45.4(3)
